data_7708563
loop_
_publ_author_name
'Guti\'errez-Tarri\~no, Silvia'
'Gaona-Migu\'elez, Jos\'e'
'O\~na-Burgos, Pascual'

_publ_section_title
;
 Tailoring the electron density of cobalt oxide clusters to provide highly
 selective superoxide and peroxide species for aerobic cyclohexane
 oxidation.
;
_journal_name_full 'Dalton transactions (Cambridge, England : 2003)'
_journal_paper_doi 10.1039/d1dt02347k
_journal_year 2021
_chemical_formula_moiety 'C52 H48 Co4 N4 O16, 0.767(C H2 Cl2), 2.437(H2 O)'
_chemical_formula_sum 'C52.77 H54.41 Cl1.53 Co4 N4 O18.44'
_chemical_formula_weight 1329.69
_chemical_name_common 'POB-076 - 17OBA005'
_space_group_crystal_system monoclinic
_space_group_IT_number 14
_space_group_name_Hall '-P 2yn'
_space_group_name_H-M_alt 'P 1 21/n 1'
_atom_sites_solution_hydrogens mixed
_atom_sites_solution_primary dual
_atom_sites_solution_secondary difmap
_audit_update_record
;
2021-09-03 deposited with the CCDC.	2021-09-24 downloaded from the CCDC.
;
_cell_angle_alpha 90
_cell_angle_beta 105.5540(10)
_cell_angle_gamma 90
_cell_formula_units_Z 4
_cell_length_a 13.1722(3)
_cell_length_b 22.6021(5)
_cell_length_c 19.3273(4)
_cell_measurement_reflns_used 9872
_cell_measurement_temperature 100.(2)
_cell_measurement_theta_max 27.2107
_cell_measurement_theta_min 2.3507
_cell_volume 5543.4(2)
_computing_cell_refinement 'SAINT V8.37A (Bruker AXS Inc., 2015)'
_computing_data_collection 'Bruker APEX2 software'
_computing_data_reduction 'SAINT V8.37A (Bruker AXS Inc., 2015)'
_computing_molecular_graphics 'shelXle (C.B. Huebschle, rev 1242)'
_computing_structure_refinement 'SHELXL-2018/3 (Sheldrick, 2018)'
_computing_structure_solution 'SHELXT 2014/5 (Sheldrick, 2014)'
_diffrn_ambient_temperature 100.(2)
_diffrn_detector_area_resol_mean 16.6666
_diffrn_measured_fraction_theta_full 0.997
_diffrn_measured_fraction_theta_max 0.997
_diffrn_measurement_device '\k--geometry diffractometer'
_diffrn_measurement_device_type '\k--geometry diffractometer'
_diffrn_measurement_method '\f or \w oscillation scans'
_diffrn_radiation_monochromator graphite
_diffrn_radiation_type MoK\a
_diffrn_radiation_wavelength 0.71073
_diffrn_reflns_av_R_equivalents 0.0546
_diffrn_reflns_av_unetI/netI 0.0461
_diffrn_reflns_limit_h_max 17
_diffrn_reflns_limit_h_min -17
_diffrn_reflns_limit_k_max 29
_diffrn_reflns_limit_k_min -29
_diffrn_reflns_limit_l_max 25
_diffrn_reflns_limit_l_min -25
_diffrn_reflns_number 72930
_diffrn_reflns_theta_full 25.24
_diffrn_reflns_theta_max 27.51
_diffrn_reflns_theta_min 1.80
_diffrn_source 'sealed x-ray tube'
_diffrn_source_current 30.0
_diffrn_source_power 1.50
_diffrn_source_type 'SIEMENS KFN MO 2K-90'
_diffrn_source_voltage 50
_exptl_absorpt_coefficient_mu 1.328
_exptl_absorpt_correction_T_max 0.86
_exptl_absorpt_correction_T_min 0.73
_exptl_absorpt_correction_type multi-scan
_exptl_absorpt_process_details
;
SADABS-2016/2 - Bruker AXS area detector scaling and absorption correction
;
_exptl_crystal_colour 'translucent brown'
_exptl_crystal_density_diffrn 1.593
_exptl_crystal_density_method 'not measured'
_exptl_crystal_description needle
_exptl_crystal_F_000 2722
_exptl_crystal_size_max 0.421
_exptl_crystal_size_mid 0.141
_exptl_crystal_size_min 0.114
_refine_diff_density_max 1.514
_refine_diff_density_min -0.553
_refine_ls_extinction_coef 0.00083(10)
_refine_ls_extinction_method 'SHELXL-2018/3 (Sheldrick 2018)'
_refine_ls_goodness_of_fit_ref 1.059
_refine_ls_hydrogen_treatment mixed
_refine_ls_matrix_type full
_refine_ls_number_parameters 794
_refine_ls_number_reflns 12704
_refine_ls_number_restraints 36
_refine_ls_restrained_S_all 1.058
_refine_ls_R_factor_all 0.0632
_refine_ls_R_factor_gt 0.0416
_refine_ls_shift/su_max 0.001
_refine_ls_shift/su_mean 0.000
_refine_ls_structure_factor_coef Fsqd
_refine_ls_weighting_details 'w=1/[\s^2^(Fo^2^)+(0.0581P)^2^+1.7222P] where P=(Fo^2^+2Fc^2^)/3'
_refine_ls_weighting_scheme calc
_refine_ls_wR_factor_gt 0.1026
_refine_ls_wR_factor_ref 0.1115
_reflns_Friedel_coverage 0.000
_reflns_number_gt 9452
_reflns_number_total 12704
_reflns_threshold_expression 'I > 2\s(I)'
_cod_data_source_file d1dt02347k2.cif
_cod_data_source_block 17OBA005
_cod_depositor_comments
;
The following automatic conversions were performed:

data item '_exptl_absorpt_correction_type' value 'Multi-Scan' was
changed to 'multi-scan' in accordance with the
/home/data/users/saulius/crontab/automatic-downloads/rss-feeds/RSC/lib/dictionaries/cif_core.dic
dictionary named 'cif_core.dic' version 2.4.2 last updated on
2011-04-26.

Automatic conversion script
Id: cif_fix_values 7556 2019-12-06 15:28:31Z antanas 
;
_cod_database_code 7708563

loop_
_space_group_symop_operation_xyz
'x, y, z'
'-x+1/2, y+1/2, -z+1/2'
'-x, -y, -z'
'x-1/2, -y-1/2, z-1/2'

loop_
_atom_site_type_symbol
_atom_site_label
_atom_site_fract_x
_atom_site_fract_y
_atom_site_fract_z
_atom_site_U_iso_or_equiv
_atom_site_adp_type
_atom_site_calc_flag
_atom_site_refinement_flags_adp
_atom_site_refinement_flags_occupancy
_atom_site_refinement_flags_posn
_atom_site_occupancy
_atom_site_disorder_assembly
_atom_site_disorder_group
O O1 0.56800(14) 0.28017(8) 0.42209(9) 0.0158(4) Uani d . . . 1.000000 . .
Co Co1 0.58186(3) 0.23704(2) 0.50685(2) 0.01561(9) Uani d . . . 1.000000 . .
N N1 0.59537(18) 0.19541(10) 0.59719(11) 0.0174(5) Uani d . . . 1.000000 . .
C C2 0.6041(2) 0.22772(13) 0.65637(14) 0.0194(6) Uani d . . . 1.000000 . .
H H2 0.608019 0.269543 0.652915 0.023000 Uiso calc U . R 1.000000 . .
C C3 0.6075(2) 0.20298(13) 0.72264(14) 0.0201(6) Uani d . . . 1.000000 . .
H H3 0.615431 0.227218 0.763905 0.024000 Uiso calc U . R 1.000000 . .
C C4 0.5992(2) 0.14205(14) 0.72726(14) 0.0230(6) Uani d . . . 1.000000 . .
C C5 0.5912(2) 0.10840(13) 0.66609(15) 0.0245(6) Uani d . . . 1.000000 . .
H H5 0.586595 0.066515 0.668012 0.029000 Uiso calc U . R 1.000000 . .
C C6 0.5899(2) 0.13624(12) 0.60248(14) 0.0216(6) Uani d . . . 1.000000 . .
H H6 0.584941 0.112824 0.560887 0.026000 Uiso calc U . R 1.000000 . .
O O7 0.59783(17) 0.11306(9) 0.78817(10) 0.0275(5) Uani d . . . 1.000000 . .
C C8 0.6147(3) 0.14817(15) 0.85243(15) 0.0307(7) Uani d . . . 1.000000 . .
H H8A 0.682428 0.168801 0.861134 0.046000 Uiso calc U . R 1.000000 . .
H H8B 0.615425 0.122377 0.893311 0.046000 Uiso calc U . R 1.000000 . .
H H8C 0.557842 0.177237 0.846584 0.046000 Uiso calc U . R 1.000000 . .
O O9 0.69443(15) 0.29136(8) 0.55421(9) 0.0177(4) Uani d . . . 1.000000 . .
C C10 0.6837(2) 0.34747(12) 0.55063(13) 0.0176(6) Uani d . . . 1.000000 . .
O O11 0.60766(15) 0.37657(8) 0.51066(9) 0.0180(4) Uani d . . . 1.000000 . .
C C12 0.7691(2) 0.38258(12) 0.59995(13) 0.0171(6) Uani d . . . 1.000000 . .
C C13 0.8548(2) 0.35452(13) 0.64566(14) 0.0218(6) Uani d . . . 1.000000 . .
H H13 0.862481 0.312881 0.642598 0.026000 Uiso calc U . R 1.000000 . .
C C14 0.9291(2) 0.38650(14) 0.69555(16) 0.0273(7) Uani d . . . 1.000000 . .
H H14 0.986546 0.366676 0.727365 0.033000 Uiso calc U . R 1.000000 . .
C C15 0.9202(2) 0.44723(14) 0.69944(16) 0.0276(7) Uani d . . . 1.000000 . .
H H15 0.971585 0.469160 0.733705 0.033000 Uiso calc U . R 1.000000 . .
C C16 0.8364(2) 0.47594(14) 0.65346(16) 0.0271(7) Uani d . . . 1.000000 . .
H H16 0.830678 0.517764 0.655467 0.032000 Uiso calc U . R 1.000000 . .
C C17 0.7603(2) 0.44354(13) 0.60410(15) 0.0228(6) Uani d . . . 1.000000 . .
H H17 0.701991 0.463315 0.573064 0.027000 Uiso calc U . DR 1.000000 . .
O O21 0.37631(14) 0.29000(8) 0.39443(9) 0.0149(4) Uani d . . . 1.000000 . .
Co Co21 0.36095(3) 0.24804(2) 0.47407(2) 0.01582(9) Uani d . . . 1.000000 . .
N N21 0.34096(19) 0.20153(10) 0.55494(12) 0.0193(5) Uani d . . . 1.000000 . .
C C22 0.3207(2) 0.14280(13) 0.54701(15) 0.0229(6) Uani d . . . 1.000000 . .
H H22 0.316633 0.125148 0.501732 0.027000 Uiso calc U . R 1.000000 . .
C C23 0.3060(2) 0.10777(14) 0.60111(16) 0.0270(7) Uani d . . . 1.000000 . .
H H23 0.291297 0.066769 0.593471 0.032000 Uiso calc U . R 1.000000 . .
C C24 0.3128(2) 0.13348(14) 0.66768(15) 0.0260(7) Uani d . . . 1.000000 . .
C C25 0.3336(2) 0.19356(14) 0.67700(15) 0.0245(7) Uani d . . . 1.000000 . .
H H25 0.338233 0.212215 0.721789 0.029000 Uiso calc U . R 1.000000 . .
C C26 0.3474(2) 0.22557(13) 0.61904(14) 0.0208(6) Uani d . . . 1.000000 . .
H H26 0.362275 0.266663 0.625252 0.025000 Uiso calc U . R 1.000000 . .
O O27 0.29654(19) 0.09641(10) 0.71921(11) 0.0350(6) Uani d . . . 1.000000 . .
C C28 0.3126(3) 0.12031(17) 0.78938(16) 0.0396(9) Uani d . . . 1.000000 . .
H H28A 0.384842 0.135230 0.806405 0.059000 Uiso calc U . R 1.000000 . .
H H28B 0.301057 0.089377 0.821988 0.059000 Uiso calc U . R 1.000000 . .
H H28C 0.262829 0.152806 0.788095 0.059000 Uiso calc U . R 1.000000 . .
O O29 0.24531(15) 0.20616(8) 0.40854(10) 0.0193(4) Uani d . . . 1.000000 . .
C C30 0.2531(2) 0.18469(12) 0.34913(13) 0.0178(6) Uani d . . . 1.000000 . .
O O31 0.33323(15) 0.18568(8) 0.32434(9) 0.0184(4) Uani d . . . 1.000000 . .
C C32 0.1552(2) 0.15567(12) 0.30360(14) 0.0198(6) Uani d . . . 1.000000 . .
C C33 0.0607(2) 0.15870(13) 0.32492(16) 0.0256(7) Uani d . . . 1.000000 . .
H H33 0.058953 0.177480 0.368555 0.031000 Uiso calc U . R 1.000000 . .
C C34 -0.0297(3) 0.13343(15) 0.28026(18) 0.0344(8) Uani d . . . 1.000000 . .
H H34 -0.093755 0.134961 0.293879 0.041000 Uiso calc U . R 1.000000 . .
C C35 -0.0282(3) 0.10601(15) 0.21621(17) 0.0329(8) Uani d . . . 1.000000 . .
H H35 -0.090917 0.089467 0.186168 0.039000 Uiso calc U . R 1.000000 . .
C C36 0.0649(3) 0.10294(14) 0.19642(16) 0.0296(7) Uani d . . . 1.000000 . .
H H36 0.066272 0.084043 0.152759 0.036000 Uiso calc U . R 1.000000 . .
C C37 0.1567(2) 0.12735(13) 0.24008(14) 0.0226(6) Uani d . . . 1.000000 . .
H H37 0.220672 0.124675 0.226454 0.027000 Uiso calc U . R 1.000000 . .
O O41 0.48244(15) 0.28725(8) 0.52642(9) 0.0161(4) Uani d . . . 1.000000 . .
Co Co41 0.48319(3) 0.33744(2) 0.45030(2) 0.01501(9) Uani d . . . 1.000000 . .
N N41 0.47550(18) 0.38975(10) 0.36809(11) 0.0176(5) Uani d . . . 1.000000 . .
C C42 0.3835(2) 0.41510(12) 0.33515(14) 0.0207(6) Uani d . . . 1.000000 . .
H H42 0.327316 0.412270 0.357232 0.025000 Uiso calc U . R 1.000000 . .
C C43 0.3656(2) 0.44523(13) 0.27060(14) 0.0233(6) Uani d . . . 1.000000 . .
H H43 0.299120 0.462949 0.249359 0.028000 Uiso calc U . R 1.000000 . .
C C44 0.4465(3) 0.44897(13) 0.23777(15) 0.0247(7) Uani d . . . 1.000000 . .
C C45 0.5442(3) 0.42480(14) 0.27356(16) 0.0292(7) Uani d . . . 1.000000 . .
H H45 0.602638 0.428377 0.253793 0.035000 Uiso calc U . R 1.000000 . .
C C46 0.5548(2) 0.39583(13) 0.33760(15) 0.0240(6) Uani d . . . 1.000000 . .
H H46 0.621493 0.379402 0.361274 0.029000 Uiso calc U . R 1.000000 . .
O O47 0.43929(18) 0.47338(10) 0.17320(11) 0.0337(5) Uani d . . . 1.000000 . .
C C48 0.3383(3) 0.49619(16) 0.13368(16) 0.0387(9) Uani d . . . 1.000000 . .
H H48A 0.344458 0.514036 0.088762 0.058000 Uiso calc U . R 1.000000 . .
H H48B 0.314836 0.526214 0.162564 0.058000 Uiso calc U . R 1.000000 . .
H H48C 0.286926 0.463851 0.122800 0.058000 Uiso calc U . R 1.000000 . .
O O49 0.38428(15) 0.38670(8) 0.48407(9) 0.0180(4) Uani d . . . 1.000000 . .
C C50 0.3070(2) 0.36491(12) 0.50324(13) 0.0172(6) Uani d . . . 1.000000 . .
O O51 0.27648(15) 0.31159(8) 0.49797(9) 0.0182(4) Uani d . . . 1.000000 . .
C C52 0.2427(2) 0.40743(13) 0.53316(13) 0.0189(6) Uani d . . . 1.000000 . .
C C53 0.2732(2) 0.46632(13) 0.54467(14) 0.0241(6) Uani d . . . 1.000000 . .
H H53 0.337717 0.479269 0.536721 0.029000 Uiso calc U . DR 1.000000 . .
C C54 0.2091(3) 0.50606(15) 0.56775(18) 0.0343(8) Uani d . . . 1.000000 . .
H H54 0.229023 0.546486 0.574372 0.041000 Uiso calc U . R 1.000000 . .
C C55 0.1166(3) 0.48737(16) 0.58115(19) 0.0394(9) Uani d . . . 1.000000 . .
H H55 0.072974 0.514908 0.596763 0.047000 Uiso calc U . R 1.000000 . .
C C56 0.0876(3) 0.42891(16) 0.5719(2) 0.0425(9) Uani d . . . 1.000000 . .
H H56 0.024595 0.415861 0.582133 0.051000 Uiso calc U . R 1.000000 . .
C C57 0.1503(3) 0.38903(15) 0.54782(17) 0.0316(7) Uani d . . . 1.000000 . .
H H57 0.129687 0.348684 0.541254 0.038000 Uiso calc U . R 1.000000 . .
O O61 0.46110(15) 0.19541(8) 0.45701(9) 0.0162(4) Uani d . . . 1.000000 . .
Co Co61 0.46096(3) 0.23123(2) 0.37005(2) 0.01518(9) Uani d . . . 1.000000 . .
N N61 0.46536(18) 0.26495(10) 0.27738(11) 0.0165(5) Uani d . . . 1.000000 . .
C C62 0.5517(2) 0.25976(13) 0.25344(14) 0.0211(6) Uani d . . . 1.000000 . .
H H62 0.613365 0.242949 0.284506 0.025000 Uiso calc U . R 1.000000 . .
C C63 0.5552(2) 0.27772(14) 0.18578(15) 0.0246(6) Uani d . . . 1.000000 . .
H H63 0.617850 0.273226 0.170828 0.029000 Uiso calc U . R 1.000000 . .
C C64 0.4655(2) 0.30248(14) 0.13992(14) 0.0231(6) Uani d . . . 1.000000 . .
C C65 0.3764(2) 0.30921(13) 0.16520(15) 0.0228(6) Uani d . . . 1.000000 . .
H H65 0.314100 0.326653 0.135715 0.027000 Uiso calc U . R 1.000000 . .
C C66 0.3800(2) 0.29026(12) 0.23326(14) 0.0201(6) Uani d . . . 1.000000 . .
H H66 0.319049 0.295299 0.250035 0.024000 Uiso calc U . R 1.000000 . .
O O67 0.45648(17) 0.32035(11) 0.07193(10) 0.0347(6) Uani d . . . 1.000000 . .
C C68 0.5467(3) 0.3133(2) 0.04423(18) 0.0511(11) Uani d . . . 1.000000 . .
H H68A 0.565788 0.271311 0.045320 0.077000 Uiso calc U . R 1.000000 . .
H H68B 0.605964 0.335937 0.073842 0.077000 Uiso calc U . R 1.000000 . .
H H68C 0.529749 0.327725 -0.005354 0.077000 Uiso calc U . R 1.000000 . .
O O69 0.56461(15) 0.17031(8) 0.36126(9) 0.0187(4) Uani d . . . 1.000000 . .
C C70 0.6444(2) 0.15691(12) 0.41281(14) 0.0184(6) Uani d . . . 1.000000 . .
O O71 0.67042(15) 0.17964(8) 0.47518(9) 0.0183(4) Uani d . . . 1.000000 . .
C C72 0.7160(2) 0.10984(12) 0.39873(15) 0.0202(6) Uani d . . . 1.000000 . .
C C73 0.6991(2) 0.08465(13) 0.33095(15) 0.0234(6) Uani d . . . 1.000000 . .
H H73 0.640716 0.096906 0.293023 0.028000 Uiso calc U . R 1.000000 . .
C C74 0.7676(2) 0.04144(14) 0.31867(17) 0.0292(7) Uani d . . . 1.000000 . .
H H74 0.756110 0.024451 0.272247 0.035000 Uiso calc U . R 1.000000 . .
C C75 0.8519(3) 0.02324(15) 0.37355(18) 0.0338(8) Uani d . . . 1.000000 . .
H H75 0.898225 -0.006479 0.365158 0.041000 Uiso calc U . R 1.000000 . .
C C76 0.8690(3) 0.04851(15) 0.44119(18) 0.0368(8) Uani d . . . 1.000000 . .
H H76 0.927367 0.036225 0.479102 0.044000 Uiso calc U . R 1.000000 . .
C C77 0.8014(3) 0.09144(14) 0.45338(16) 0.0305(7) Uani d . . . 1.000000 . .
H H77 0.813492 0.108543 0.499778 0.037000 Uiso calc U . R 1.000000 . .
O O1_1 0.4396(2) 0.07888(10) 0.41958(13) 0.0499(7) Uani d . . D 1.000000 . .
H H1_1 0.442(3) 0.1193(3) 0.4349(12) 0.060000 Uiso d U . D 1.000000 . .
H H2_1 0.435(3) 0.0812(10) 0.3694(4) 0.060000 Uiso d U . D 1.000000 . .
O O1_2 0.6284(3) 0.00812(17) 0.5027(2) 0.0661(16) Uani d . P D 0.791(8) . .
H H1_2 0.5717(18) 0.0155(16) 0.4607(12) 0.079000 Uiso d U P D 0.791(8) . .
H H2_2 0.602(2) -0.0226(11) 0.5276(13) 0.079000 Uiso d U P D 0.791(8) . .
C C1 0.8171(3) 0.27121(19) 0.4408(2) 0.0214(9) Uani d U P . 0.767(3) A 1
H H1A 0.741208 0.281231 0.428136 0.026000 Uiso calc U P R 0.767(3) A 1
H H1B 0.831965 0.243972 0.482461 0.026000 Uiso calc U P R 0.767(3) A 1
Cl Cl2 0.84739(11) 0.23532(6) 0.36653(6) 0.0283(3) Uani d U P . 0.767(3) A 1
Cl Cl3 0.89245(9) 0.33638(5) 0.46452(5) 0.0326(3) Uani d . P . 0.767(3) A 1
O O1_3 0.7695(10) 0.2956(7) 0.4192(7) 0.070(4) Uani d U P D 0.233(3) A 2
H H1_3 0.6952(12) 0.2891(19) 0.410(5) 0.085000 Uiso d U P D 0.233(3) A 2
H H2_3 0.797(2) 0.2586(11) 0.408(3) 0.085000 Uiso d U P D 0.233(3) A 2
O O1_4 0.8893(17) 0.2457(10) 0.3652(10) 0.069(8) Uani d U P D 0.1633(19) A 2
H H1_4 0.830(2) 0.2268(17) 0.333(2) 0.082000 Uiso d U P D 0.1633(19) A 2
H H2_4 0.918(3) 0.2698(17) 0.3343(19) 0.082000 Uiso d U P D 0.1633(19) A 2
O O1_5 0.5110(10) 0.4983(5) 0.5334(6) 0.069(4) Uani d . P D 0.250000 B -1
H H1_5 0.5404(10) 0.4626(8) 0.520(2) 0.083000 Uiso d U P D 0.250000 C -1
H H2_5 0.551(3) 0.5293(9) 0.520(3) 0.083000 Uiso d U P D 0.250000 D -1

loop_
_atom_site_aniso_label
_atom_site_aniso_U_11
_atom_site_aniso_U_22
_atom_site_aniso_U_33
_atom_site_aniso_U_12
_atom_site_aniso_U_13
_atom_site_aniso_U_23
O1 0.0162(10) 0.0164(10) 0.0163(9) 0.0014(8) 0.0070(7) 0.0006(7)
Co1 0.0180(2) 0.0147(2) 0.01456(17) 0.00159(15) 0.00500(14) 0.00008(14)
N1 0.0189(13) 0.0165(12) 0.0170(10) 0.0016(10) 0.0051(9) -0.0003(9)
C2 0.0199(15) 0.0171(14) 0.0209(13) 0.0001(12) 0.0051(11) -0.0011(11)
C3 0.0175(15) 0.0233(16) 0.0191(13) 0.0002(12) 0.0044(11) -0.0025(11)
C4 0.0202(16) 0.0272(17) 0.0205(13) 0.0015(13) 0.0036(11) 0.0067(12)
C5 0.0313(18) 0.0156(15) 0.0240(14) 0.0008(13) 0.0030(13) 0.0034(11)
C6 0.0303(17) 0.0147(14) 0.0180(13) 0.0008(12) 0.0032(12) 0.0002(11)
O7 0.0380(13) 0.0242(12) 0.0196(10) -0.0036(10) 0.0063(9) 0.0066(8)
C8 0.039(2) 0.0351(19) 0.0169(14) -0.0055(15) 0.0061(13) 0.0042(13)
O9 0.0209(11) 0.0148(10) 0.0180(9) 0.0013(8) 0.0061(8) 0.0002(7)
C10 0.0220(15) 0.0185(15) 0.0145(12) -0.0003(12) 0.0088(11) -0.0007(10)
O11 0.0214(11) 0.0153(10) 0.0168(9) 0.0003(8) 0.0041(8) 0.0007(7)
C12 0.0188(15) 0.0184(15) 0.0159(12) -0.0014(11) 0.0078(11) 0.0012(10)
C13 0.0236(16) 0.0191(15) 0.0223(14) 0.0011(12) 0.0053(12) 0.0023(11)
C14 0.0218(17) 0.0285(18) 0.0280(15) -0.0009(13) 0.0002(13) 0.0015(13)
C15 0.0249(17) 0.0264(17) 0.0293(15) -0.0063(13) 0.0034(13) -0.0079(13)
C16 0.0296(18) 0.0195(16) 0.0319(16) -0.0013(13) 0.0079(13) -0.0032(12)
C17 0.0218(16) 0.0229(16) 0.0238(14) 0.0008(12) 0.0065(12) 0.0002(12)
O21 0.0162(10) 0.0135(9) 0.0169(9) -0.0007(8) 0.0074(7) -0.0009(7)
Co21 0.0182(2) 0.0158(2) 0.01533(17) 0.00006(15) 0.00770(15) -0.00069(14)
N21 0.0204(13) 0.0194(13) 0.0204(11) -0.0007(10) 0.0095(10) 0.0002(9)
C22 0.0250(16) 0.0213(16) 0.0250(14) 0.0000(13) 0.0111(12) -0.0008(12)
C23 0.0287(18) 0.0232(17) 0.0322(16) -0.0039(13) 0.0136(14) 0.0019(13)
C24 0.0226(16) 0.0328(18) 0.0248(14) 0.0001(13) 0.0100(12) 0.0098(13)
C25 0.0213(16) 0.0350(18) 0.0192(13) 0.0014(13) 0.0091(12) 0.0029(12)
C26 0.0183(15) 0.0226(16) 0.0228(14) -0.0007(12) 0.0079(11) -0.0002(11)
O27 0.0442(15) 0.0385(14) 0.0261(11) -0.0031(11) 0.0159(10) 0.0117(10)
C28 0.036(2) 0.058(2) 0.0256(16) -0.0086(17) 0.0094(15) 0.0137(16)
O29 0.0198(11) 0.0189(10) 0.0213(9) -0.0021(8) 0.0093(8) -0.0021(8)
C30 0.0226(15) 0.0148(14) 0.0165(12) 0.0010(11) 0.0063(11) 0.0014(10)
O31 0.0195(10) 0.0188(10) 0.0188(9) -0.0006(8) 0.0088(8) -0.0024(7)
C32 0.0223(16) 0.0165(15) 0.0220(13) 0.0000(12) 0.0085(12) 0.0029(11)
C33 0.0237(17) 0.0194(16) 0.0301(15) -0.0086(13) 0.0014(13) -0.0040(12)
C34 0.0228(18) 0.0348(19) 0.048(2) -0.0093(15) 0.0143(15) -0.0076(16)
C35 0.0267(18) 0.0338(19) 0.0353(17) -0.0103(15) 0.0036(14) -0.0050(14)
C36 0.0324(19) 0.0333(18) 0.0220(14) -0.0093(15) 0.0055(13) -0.0044(13)
C37 0.0222(16) 0.0276(17) 0.0179(13) -0.0056(13) 0.0052(11) -0.0017(11)
O41 0.0209(10) 0.0129(10) 0.0158(9) 0.0025(8) 0.0071(8) 0.0007(7)
Co41 0.0167(2) 0.0141(2) 0.01509(17) 0.00087(15) 0.00567(14) 0.00046(14)
N41 0.0197(13) 0.0155(12) 0.0183(11) -0.0009(10) 0.0064(9) 0.0007(9)
C42 0.0220(16) 0.0191(15) 0.0219(13) 0.0004(12) 0.0075(12) 0.0003(11)
C43 0.0242(16) 0.0230(16) 0.0218(14) 0.0002(13) 0.0044(12) 0.0045(12)
C44 0.0334(18) 0.0190(16) 0.0219(14) -0.0032(13) 0.0077(13) 0.0050(11)
C45 0.0253(17) 0.0326(18) 0.0337(16) -0.0058(14) 0.0146(14) 0.0069(14)
C46 0.0159(15) 0.0281(17) 0.0281(15) -0.0017(12) 0.0060(12) 0.0035(12)
O47 0.0377(14) 0.0398(14) 0.0249(10) -0.0022(11) 0.0106(10) 0.0120(10)
C48 0.048(2) 0.042(2) 0.0232(15) 0.0003(17) 0.0056(15) 0.0142(14)
O49 0.0194(11) 0.0166(10) 0.0196(9) 0.0016(8) 0.0079(8) 0.0000(7)
C50 0.0195(15) 0.0202(15) 0.0119(12) 0.0038(12) 0.0041(10) -0.0001(10)
O51 0.0203(10) 0.0176(10) 0.0191(9) -0.0005(8) 0.0091(8) -0.0022(8)
C52 0.0218(15) 0.0215(15) 0.0134(12) 0.0031(12) 0.0049(11) -0.0023(10)
C53 0.0261(17) 0.0244(16) 0.0234(14) 0.0010(13) 0.0096(12) -0.0010(12)
C54 0.039(2) 0.0251(18) 0.0424(18) 0.0013(15) 0.0162(16) -0.0113(14)
C55 0.037(2) 0.037(2) 0.050(2) 0.0056(16) 0.0212(17) -0.0180(17)
C56 0.035(2) 0.044(2) 0.060(2) -0.0051(17) 0.0326(18) -0.0190(18)
C57 0.0314(19) 0.0272(18) 0.0418(18) -0.0007(14) 0.0192(15) -0.0096(14)
O61 0.0216(10) 0.0133(10) 0.0151(8) -0.0002(8) 0.0075(8) -0.0001(7)
Co61 0.0160(2) 0.0163(2) 0.01439(17) 0.00060(15) 0.00602(14) -0.00078(14)
N61 0.0180(12) 0.0170(12) 0.0154(10) -0.0007(10) 0.0058(9) -0.0003(9)
C62 0.0161(15) 0.0282(17) 0.0197(13) -0.0019(12) 0.0061(11) -0.0009(11)
C63 0.0182(15) 0.0356(18) 0.0221(14) -0.0028(13) 0.0091(12) -0.0006(12)
C64 0.0245(16) 0.0290(17) 0.0165(13) -0.0069(13) 0.0066(11) 0.0006(11)
C65 0.0181(15) 0.0264(17) 0.0225(14) 0.0006(12) 0.0031(11) 0.0039(12)
C66 0.0167(15) 0.0210(15) 0.0240(14) -0.0030(12) 0.0075(11) -0.0016(11)
O67 0.0264(12) 0.0594(16) 0.0186(10) -0.0056(11) 0.0068(9) 0.0102(10)
C68 0.034(2) 0.100(3) 0.0241(17) -0.006(2) 0.0153(15) 0.0159(19)
O69 0.0191(10) 0.0188(10) 0.0189(9) 0.0022(8) 0.0064(8) -0.0010(8)
C70 0.0203(15) 0.0171(14) 0.0201(13) 0.0017(11) 0.0095(11) 0.0007(11)
O71 0.0217(11) 0.0149(10) 0.0187(9) 0.0027(8) 0.0060(8) -0.0007(7)
C72 0.0187(15) 0.0168(15) 0.0270(14) 0.0014(12) 0.0093(12) 0.0000(11)
C73 0.0205(16) 0.0246(16) 0.0265(14) -0.0006(12) 0.0088(12) -0.0039(12)
C74 0.0286(18) 0.0292(18) 0.0339(16) -0.0008(14) 0.0153(14) -0.0094(13)
C75 0.0295(19) 0.0304(19) 0.0453(19) 0.0086(15) 0.0169(15) -0.0032(15)
C76 0.031(2) 0.038(2) 0.0392(18) 0.0160(16) 0.0066(15) 0.0012(15)
C77 0.0295(18) 0.0308(18) 0.0281(15) 0.0109(14) 0.0025(13) -0.0048(13)
O1_1 0.092(2) 0.0211(13) 0.0463(14) 0.0003(14) 0.0346(15) 0.0011(11)
O1_2 0.088(3) 0.052(3) 0.064(3) -0.019(2) 0.030(2) 0.0036(19)
C1 0.019(2) 0.026(2) 0.0206(19) 0.0032(17) 0.0091(16) -0.0017(16)
Cl2 0.0315(7) 0.0260(6) 0.0319(6) -0.0005(5) 0.0164(5) -0.0035(4)
Cl3 0.0383(7) 0.0331(6) 0.0310(5) -0.0110(5) 0.0171(5) -0.0101(4)
O1_3 0.039(8) 0.109(13) 0.072(9) -0.006(8) 0.031(7) 0.029(9)
O1_4 0.085(12) 0.055(10) 0.068(10) 0.028(8) 0.023(8) -0.003(7)
O1_5 0.055(8) 0.039(6) 0.109(11) 0.001(6) 0.015(9) 0.012(8)

loop_
_atom_type_symbol
_atom_type_description
_atom_type_scat_dispersion_real
_atom_type_scat_dispersion_imag
_atom_type_scat_source
C C 0.0033 0.0016 'International Tables Vol C Tables 4.2.6.8 and 6.1.1.4'
H H 0.0000 0.0000 'International Tables Vol C Tables 4.2.6.8 and 6.1.1.4'
N N 0.0061 0.0033 'International Tables Vol C Tables 4.2.6.8 and 6.1.1.4'
O O 0.0106 0.0060 'International Tables Vol C Tables 4.2.6.8 and 6.1.1.4'
Cl Cl 0.1484 0.1585 'International Tables Vol C Tables 4.2.6.8 and 6.1.1.4'
Co Co 0.3494 0.9721 'International Tables Vol C Tables 4.2.6.8 and 6.1.1.4'

loop_
_geom_angle_atom_site_label_1
_geom_angle_atom_site_label_2
_geom_angle_atom_site_label_3
_geom_angle_site_symmetry_1
_geom_angle_site_symmetry_3
_geom_angle
_geom_angle_publ_flag
Co61 O1 Co1 . . 92.60(8) ?
Co61 O1 Co41 . . 98.21(9) ?
Co1 O1 Co41 . . 91.77(8) ?
O41 Co1 O1 . . 87.20(8) ?
O41 Co1 O61 . . 82.15(8) ?
O1 Co1 O61 . . 86.65(8) ?
O41 Co1 N1 . . 90.72(8) ?
O1 Co1 N1 . . 177.45(9) ?
O61 Co1 N1 . . 94.53(9) ?
O41 Co1 O71 . . 171.83(8) ?
O1 Co1 O71 . . 89.88(8) ?
O61 Co1 O71 . . 90.07(8) ?
N1 Co1 O71 . . 92.38(8) ?
O41 Co1 O9 . . 90.50(8) ?
O1 Co1 O9 . . 88.08(8) ?
O61 Co1 O9 . . 171.14(8) ?
N1 Co1 O9 . . 90.47(9) ?
O71 Co1 O9 . . 97.03(8) ?
O41 Co1 Co41 . . 43.52(5) ?
O1 Co1 Co41 . . 44.27(6) ?
O61 Co1 Co41 . . 87.93(6) ?
N1 Co1 Co41 . . 133.45(7) ?
O71 Co1 Co41 . . 134.15(5) ?
O9 Co1 Co41 . . 83.33(5) ?
O41 Co1 Co61 . . 88.05(6) ?
O1 Co1 Co61 . . 43.53(6) ?
O61 Co1 Co61 . . 43.66(5) ?
N1 Co1 Co61 . . 137.91(7) ?
O71 Co1 Co61 . . 84.58(5) ?
O9 Co1 Co61 . . 131.60(5) ?
Co41 Co1 Co61 . . 63.274(13) ?
O41 Co1 Co21 . . 41.05(6) ?
O1 Co1 Co21 . . 84.54(6) ?
O61 Co1 Co21 . . 41.14(6) ?
N1 Co1 Co21 . . 94.86(7) ?
O71 Co1 Co21 . . 131.05(6) ?
O9 Co1 Co21 . . 131.16(6) ?
Co41 Co1 Co21 . . 58.550(13) ?
Co61 Co1 Co21 . . 58.780(13) ?
C2 N1 C6 . . 118.2(2) ?
C2 N1 Co1 . . 117.99(18) ?
C6 N1 Co1 . . 123.67(18) ?
N1 C2 C3 . . 123.0(3) ?
N1 C2 H2 . . 118.500000 ?
C3 C2 H2 . . 118.500000 ?
C4 C3 C2 . . 118.5(3) ?
C4 C3 H3 . . 120.800000 ?
C2 C3 H3 . . 120.800000 ?
O7 C4 C5 . . 117.5(3) ?
O7 C4 C3 . . 123.9(3) ?
C5 C4 C3 . . 118.7(2) ?
C6 C5 C4 . . 119.4(3) ?
C6 C5 H5 . . 120.300000 ?
C4 C5 H5 . . 120.300000 ?
N1 C6 C5 . . 122.3(3) ?
N1 C6 H6 . . 118.900000 ?
C5 C6 H6 . . 118.900000 ?
C4 O7 C8 . . 116.7(2) ?
O7 C8 H8A . . 109.500000 ?
O7 C8 H8B . . 109.500000 ?
H8A C8 H8B . . 109.500000 ?
O7 C8 H8C . . 109.500000 ?
H8A C8 H8C . . 109.500000 ?
H8B C8 H8C . . 109.500000 ?
C10 O9 Co1 . . 122.71(18) ?
O11 C10 O9 . . 127.2(3) ?
O11 C10 C12 . . 116.7(2) ?
O9 C10 C12 . . 116.1(2) ?
C10 O11 Co41 . . 121.83(17) ?
C13 C12 C17 . . 118.9(3) ?
C13 C12 C10 . . 120.6(2) ?
C17 C12 C10 . . 120.3(2) ?
C14 C13 C12 . . 120.6(3) ?
C14 C13 H13 . . 119.700000 ?
C12 C13 H13 . . 119.700000 ?
C13 C14 C15 . . 120.3(3) ?
C13 C14 H14 . . 119.900000 ?
C15 C14 H14 . . 119.900000 ?
C16 C15 C14 . . 119.8(3) ?
C16 C15 H15 . . 120.100000 ?
C14 C15 H15 . . 120.100000 ?
C15 C16 C17 . . 119.9(3) ?
C15 C16 H16 . . 120.000000 ?
C17 C16 H16 . . 120.000000 ?
C12 C17 C16 . . 120.4(3) ?
C12 C17 H17 . . 119.800000 ?
C16 C17 H17 . . 119.800000 ?
Co21 O21 Co41 . . 92.67(8) ?
Co21 O21 Co61 . . 92.90(8) ?
Co41 O21 Co61 . . 98.36(8) ?
O21 Co21 O61 . . 86.57(8) ?
O21 Co21 O41 . . 86.51(8) ?
O61 Co21 O41 . . 81.68(8) ?
O21 Co21 O29 . . 87.10(8) ?
O61 Co21 O29 . . 92.40(8) ?
O41 Co21 O29 . . 171.53(8) ?
O21 Co21 O51 . . 90.92(8) ?
O61 Co21 O51 . . 170.47(8) ?
O41 Co21 O51 . . 89.00(8) ?
O29 Co21 O51 . . 96.65(8) ?
O21 Co21 N21 . . 177.54(9) ?
O61 Co21 N21 . . 92.95(9) ?
O41 Co21 N21 . . 95.81(9) ?
O29 Co21 N21 . . 90.52(9) ?
O51 Co21 N21 . . 89.94(9) ?
O21 Co21 Co41 . . 43.68(6) ?
O61 Co21 Co41 . . 87.99(6) ?
O41 Co21 Co41 . . 43.51(5) ?
O29 Co21 Co41 . . 130.70(6) ?
O51 Co21 Co41 . . 83.86(6) ?
N21 Co21 Co41 . . 138.73(7) ?
O21 Co21 Co61 . . 43.69(6) ?
O61 Co21 Co61 . . 43.42(5) ?
O41 Co21 Co61 . . 87.26(5) ?
O29 Co21 Co61 . . 84.28(6) ?
O51 Co21 Co61 . . 134.59(6) ?
N21 Co21 Co61 . . 135.46(7) ?
Co41 Co21 Co61 . . 63.110(13) ?
O21 Co21 Co1 . . 84.05(6) ?
O61 Co21 Co1 . . 41.32(6) ?
O41 Co21 Co1 . . 40.40(5) ?
O29 Co21 Co1 . . 133.19(6) ?
O51 Co21 Co1 . . 129.28(6) ?
N21 Co21 Co1 . . 97.17(7) ?
Co41 Co21 Co1 . . 58.474(13) ?
Co61 Co21 Co1 . . 58.422(13) ?
C26 N21 C22 . . 117.8(2) ?
C26 N21 Co21 . . 122.23(19) ?
C22 N21 Co21 . . 120.00(18) ?
N21 C22 C23 . . 123.0(3) ?
N21 C22 H22 . . 118.500000 ?
C23 C22 H22 . . 118.500000 ?
C22 C23 C24 . . 118.6(3) ?
C22 C23 H23 . . 120.700000 ?
C24 C23 H23 . . 120.700000 ?
O27 C24 C25 . . 124.9(3) ?
O27 C24 C23 . . 115.8(3) ?
C25 C24 C23 . . 119.3(3) ?
C26 C25 C24 . . 118.0(3) ?
C26 C25 H25 . . 121.000000 ?
C24 C25 H25 . . 121.000000 ?
N21 C26 C25 . . 123.2(3) ?
N21 C26 H26 . . 118.400000 ?
C25 C26 H26 . . 118.400000 ?
C24 O27 C28 . . 116.8(3) ?
O27 C28 H28A . . 109.500000 ?
O27 C28 H28B . . 109.500000 ?
H28A C28 H28B . . 109.500000 ?
O27 C28 H28C . . 109.500000 ?
H28A C28 H28C . . 109.500000 ?
H28B C28 H28C . . 109.500000 ?
C30 O29 Co21 . . 122.19(18) ?
O31 C30 O29 . . 127.5(3) ?
O31 C30 C32 . . 117.1(2) ?
O29 C30 C32 . . 115.4(2) ?
C30 O31 Co61 . . 122.44(17) ?
C37 C32 C33 . . 120.1(3) ?
C37 C32 C30 . . 120.3(3) ?
C33 C32 C30 . . 119.5(2) ?
C34 C33 C32 . . 118.2(3) ?
C34 C33 H33 . . 120.900000 ?
C32 C33 H33 . . 120.900000 ?
C35 C34 C33 . . 121.4(3) ?
C35 C34 H34 . . 119.300000 ?
C33 C34 H34 . . 119.300000 ?
C36 C35 C34 . . 119.7(3) ?
C36 C35 H35 . . 120.200000 ?
C34 C35 H35 . . 120.200000 ?
C35 C36 C37 . . 120.3(3) ?
C35 C36 H36 . . 119.900000 ?
C37 C36 H36 . . 119.900000 ?
C36 C37 C32 . . 120.2(3) ?
C36 C37 H37 . . 119.900000 ?
C32 C37 H37 . . 119.900000 ?
Co1 O41 Co41 . . 93.34(8) ?
Co1 O41 Co21 . . 98.55(8) ?
Co41 O41 Co21 . . 92.65(8) ?
O41 Co41 O21 . . 86.80(8) ?
O41 Co41 O1 . . 86.51(8) ?
O21 Co41 O1 . . 81.47(8) ?
O41 Co41 O11 . . 89.16(8) ?
O21 Co41 O11 . . 171.58(8) ?
O1 Co41 O11 . . 90.92(8) ?
O41 Co41 O49 . . 86.44(8) ?
O21 Co41 O49 . . 93.07(8) ?
O1 Co41 O49 . . 171.31(8) ?
O11 Co41 O49 . . 94.05(8) ?
O41 Co41 N41 . . 176.83(9) ?
O21 Co41 N41 . . 90.61(9) ?
O1 Co41 N41 . . 94.91(9) ?
O11 Co41 N41 . . 93.65(9) ?
O49 Co41 N41 . . 91.89(9) ?
O41 Co41 Co1 . . 43.14(6) ?
O21 Co41 Co1 . . 87.58(6) ?
O1 Co41 Co1 . . 43.96(5) ?
O11 Co41 Co1 . . 84.42(6) ?
O49 Co41 Co1 . . 129.50(5) ?
N41 Co41 Co1 . . 138.61(7) ?
O41 Co41 Co21 . . 43.84(6) ?
O21 Co41 Co21 . . 43.64(5) ?
O1 Co41 Co21 . . 87.82(6) ?
O11 Co41 Co21 . . 132.98(5) ?
O49 Co41 Co21 . . 83.57(6) ?
N41 Co41 Co21 . . 133.30(7) ?
Co1 Co41 Co21 . . 62.976(14) ?
O41 Co41 Co61 . . 83.94(6) ?
O21 Co41 Co61 . . 40.92(6) ?
O1 Co41 Co61 . . 40.60(6) ?
O11 Co41 Co61 . . 131.23(6) ?
O49 Co41 Co61 . . 133.31(6) ?
N41 Co41 Co61 . . 95.29(7) ?
Co1 Co41 Co61 . . 58.411(13) ?
Co21 Co41 Co61 . . 58.633(13) ?
C46 N41 C42 . . 117.5(2) ?
C46 N41 Co41 . . 122.84(19) ?
C42 N41 Co41 . . 119.14(19) ?
N41 C42 C43 . . 123.6(3) ?
N41 C42 H42 . . 118.200000 ?
C43 C42 H42 . . 118.200000 ?
C44 C43 C42 . . 118.5(3) ?
C44 C43 H43 . . 120.700000 ?
C42 C43 H43 . . 120.700000 ?
O47 C44 C43 . . 125.5(3) ?
O47 C44 C45 . . 116.5(3) ?
C43 C44 C45 . . 118.0(3) ?
C46 C45 C44 . . 119.3(3) ?
C46 C45 H45 . . 120.300000 ?
C44 C45 H45 . . 120.300000 ?
N41 C46 C45 . . 122.9(3) ?
N41 C46 H46 . . 118.600000 ?
C45 C46 H46 . . 118.600000 ?
C44 O47 C48 . . 117.7(2) ?
O47 C48 H48A . . 109.500000 ?
O47 C48 H48B . . 109.500000 ?
H48A C48 H48B . . 109.500000 ?
O47 C48 H48C . . 109.500000 ?
H48A C48 H48C . . 109.500000 ?
H48B C48 H48C . . 109.500000 ?
C50 O49 Co41 . . 122.27(17) ?
O51 C50 O49 . . 127.4(2) ?
O51 C50 C52 . . 116.2(2) ?
O49 C50 C52 . . 116.4(2) ?
C50 O51 Co21 . . 122.15(18) ?
C57 C52 C53 . . 119.1(3) ?
C57 C52 C50 . . 120.4(3) ?
C53 C52 C50 . . 120.5(3) ?
C54 C53 C52 . . 119.8(3) ?
C54 C53 H53 . . 120.100000 ?
C52 C53 H53 . . 120.100000 ?
C55 C54 C53 . . 120.5(3) ?
C55 C54 H54 . . 119.800000 ?
C53 C54 H54 . . 119.800000 ?
C56 C55 C54 . . 120.0(3) ?
C56 C55 H55 . . 120.000000 ?
C54 C55 H55 . . 120.000000 ?
C55 C56 C57 . . 120.0(3) ?
C55 C56 H56 . . 120.000000 ?
C57 C56 H56 . . 120.000000 ?
C56 C57 C52 . . 120.6(3) ?
C56 C57 H57 . . 119.700000 ?
C52 C57 H57 . . 119.700000 ?
Co61 O61 Co21 . . 93.01(8) ?
Co61 O61 Co1 . . 92.34(8) ?
Co21 O61 Co1 . . 97.55(8) ?
O1 Co61 O61 . . 87.33(8) ?
O1 Co61 O21 . . 81.85(8) ?
O61 Co61 O21 . . 86.45(8) ?
O1 Co61 N61 . . 93.38(9) ?
O61 Co61 N61 . . 176.69(9) ?
O21 Co61 N61 . . 96.85(9) ?
O1 Co61 O31 . . 170.45(8) ?
O61 Co61 O31 . . 88.37(8) ?
O21 Co61 O31 . . 89.37(8) ?
N61 Co61 O31 . . 91.40(8) ?
O1 Co61 O69 . . 91.14(8) ?
O61 Co61 O69 . . 86.64(8) ?
O21 Co61 O69 . . 170.37(8) ?
N61 Co61 O69 . . 90.12(9) ?
O31 Co61 O69 . . 97.12(8) ?
O1 Co61 Co1 . . 43.87(5) ?
O61 Co61 Co1 . . 44.00(6) ?
O21 Co61 Co1 . . 87.34(5) ?
N61 Co61 Co1 . . 136.16(7) ?
O31 Co61 Co1 . . 132.37(5) ?
O69 Co61 Co1 . . 83.02(5) ?
O1 Co61 Co21 . . 87.95(6) ?
O61 Co61 Co21 . . 43.57(6) ?
O21 Co61 Co21 . . 43.41(5) ?
N61 Co61 Co21 . . 139.66(7) ?
O31 Co61 Co21 . . 83.06(5) ?
O69 Co61 Co21 . . 130.20(5) ?
Co1 Co61 Co21 . . 62.798(13) ?
O1 Co61 Co41 . . 41.19(6) ?
O61 Co61 Co41 . . 84.23(6) ?
O21 Co61 Co41 . . 40.71(6) ?
N61 Co61 Co41 . . 98.43(7) ?
O31 Co61 Co41 . . 129.79(6) ?
O69 Co61 Co41 . . 131.69(6) ?
Co1 Co61 Co41 . . 58.315(12) ?
Co21 Co61 Co41 . . 58.257(13) ?
C66 N61 C62 . . 117.4(2) ?
C66 N61 Co61 . . 121.37(19) ?
C62 N61 Co61 . . 121.04(19) ?
N61 C62 C63 . . 123.1(3) ?
N61 C62 H62 . . 118.400000 ?
C63 C62 H62 . . 118.400000 ?
C62 C63 C64 . . 118.9(3) ?
C62 C63 H63 . . 120.500000 ?
C64 C63 H63 . . 120.500000 ?
O67 C64 C63 . . 125.4(3) ?
O67 C64 C65 . . 116.5(3) ?
C63 C64 C65 . . 118.1(2) ?
C66 C65 C64 . . 119.0(3) ?
C66 C65 H65 . . 120.500000 ?
C64 C65 H65 . . 120.500000 ?
N61 C66 C65 . . 123.3(3) ?
N61 C66 H66 . . 118.300000 ?
C65 C66 H66 . . 118.300000 ?
C64 O67 C68 . . 117.6(3) ?
O67 C68 H68A . . 109.500000 ?
O67 C68 H68B . . 109.500000 ?
H68A C68 H68B . . 109.500000 ?
O67 C68 H68C . . 109.500000 ?
H68A C68 H68C . . 109.500000 ?
H68B C68 H68C . . 109.500000 ?
C70 O69 Co61 . . 122.75(17) ?
O71 C70 O69 . . 127.0(3) ?
O71 C70 C72 . . 115.9(2) ?
O69 C70 C72 . . 117.0(2) ?
C70 O71 Co1 . . 122.34(18) ?
C77 C72 C73 . . 119.2(3) ?
C77 C72 C70 . . 119.9(2) ?
C73 C72 C70 . . 120.9(3) ?
C72 C73 C74 . . 120.0(3) ?
C72 C73 H73 . . 120.000000 ?
C74 C73 H73 . . 120.000000 ?
C75 C74 C73 . . 120.3(3) ?
C75 C74 H74 . . 119.900000 ?
C73 C74 H74 . . 119.900000 ?
C74 C75 C76 . . 119.7(3) ?
C74 C75 H75 . . 120.100000 ?
C76 C75 H75 . . 120.100000 ?
C77 C76 C75 . . 120.1(3) ?
C77 C76 H76 . . 120.000000 ?
C75 C76 H76 . . 120.000000 ?
C76 C77 C72 . . 120.7(3) ?
C76 C77 H77 . . 119.600000 ?
C72 C77 H77 . . 119.600000 ?
H1_1 O1_1 H2_1 . . 104.47(15) ?
H1_2 O1_2 H2_2 . . 104.42(15) ?
Cl3 C1 Cl2 . . 110.9(2) ?
Cl3 C1 H1A . . 109.500000 ?
Cl2 C1 H1A . . 109.500000 ?
Cl3 C1 H1B . . 109.500000 ?
Cl2 C1 H1B . . 109.500000 ?
H1A C1 H1B . . 108.100000 ?
H1_3 O1_3 H2_3 . . 104.44(15) ?
H1_4 O1_4 H2_4 . . 104.44(15) ?
H1_5 O1_5 H2_5 . . 104.44(15) ?

loop_
_geom_bond_atom_site_label_1
_geom_bond_atom_site_label_2
_geom_bond_site_symmetry_2
_geom_bond_distance
_geom_bond_publ_flag
O1 Co61 . 1.8609(18) ?
O1 Co1 . 1.8727(17) ?
O1 Co41 . 1.8834(18) ?
Co1 O41 . 1.8471(18) ?
Co1 O61 . 1.8767(19) ?
Co1 N1 . 1.949(2) ?
Co1 O71 . 1.9498(19) ?
Co1 O9 . 1.9534(19) ?
Co1 Co41 . 2.6966(5) ?
Co1 Co61 . 2.6993(5) ?
Co1 Co21 . 2.8181(5) ?
N1 C2 . 1.336(3) ?
N1 C6 . 1.345(4) ?
C2 C3 . 1.387(4) ?
C2 H2 . 0.950000 ?
C3 C4 . 1.386(4) ?
C3 H3 . 0.950000 ?
C4 O7 . 1.352(3) ?
C4 C5 . 1.386(4) ?
C5 C6 . 1.377(4) ?
C5 H5 . 0.950000 ?
C6 H6 . 0.950000 ?
O7 C8 . 1.440(3) ?
C8 H8A . 0.980000 ?
C8 H8B . 0.980000 ?
C8 H8C . 0.980000 ?
O9 C10 . 1.276(3) ?
C10 O11 . 1.272(3) ?
C10 C12 . 1.493(4) ?
O11 Co41 . 1.9509(19) ?
C12 C13 . 1.387(4) ?
C12 C17 . 1.387(4) ?
C13 C14 . 1.379(4) ?
C13 H13 . 0.950000 ?
C14 C15 . 1.381(4) ?
C14 H14 . 0.950000 ?
C15 C16 . 1.379(4) ?
C15 H15 . 0.950000 ?
C16 C17 . 1.392(4) ?
C16 H16 . 0.950000 ?
C17 H17 . 0.950000 ?
O21 Co21 . 1.8646(17) ?
O21 Co41 . 1.8660(18) ?
O21 Co61 . 1.8740(18) ?
Co21 O61 . 1.8702(19) ?
Co21 O41 . 1.8713(19) ?
Co21 O29 . 1.9457(19) ?
Co21 O51 . 1.9468(19) ?
Co21 N21 . 1.959(2) ?
Co21 Co41 . 2.6988(5) ?
Co21 Co61 . 2.7097(5) ?
N21 C26 . 1.334(3) ?
N21 C22 . 1.354(4) ?
C22 C23 . 1.367(4) ?
C22 H22 . 0.950000 ?
C23 C24 . 1.392(4) ?
C23 H23 . 0.950000 ?
C24 O27 . 1.362(3) ?
C24 C25 . 1.388(4) ?
C25 C26 . 1.386(4) ?
C25 H25 . 0.950000 ?
C26 H26 . 0.950000 ?
O27 C28 . 1.422(4) ?
C28 H28A . 0.980000 ?
C28 H28B . 0.980000 ?
C28 H28C . 0.980000 ?
O29 C30 . 1.276(3) ?
C30 O31 . 1.271(3) ?
C30 C32 . 1.504(4) ?
O31 Co61 . 1.9681(19) ?
C32 C37 . 1.389(4) ?
C32 C33 . 1.413(4) ?
C33 C34 . 1.392(4) ?
C33 H33 . 0.950000 ?
C34 C35 . 1.389(4) ?
C34 H34 . 0.950000 ?
C35 C36 . 1.381(5) ?
C35 H35 . 0.950000 ?
C36 C37 . 1.389(4) ?
C36 H36 . 0.950000 ?
C37 H37 . 0.950000 ?
O41 Co41 . 1.8599(18) ?
Co41 O49 . 1.9543(18) ?
Co41 N41 . 1.961(2) ?
Co41 Co61 . 2.8303(5) ?
N41 C46 . 1.337(4) ?
N41 C42 . 1.338(4) ?
C42 C43 . 1.385(4) ?
C42 H42 . 0.950000 ?
C43 C44 . 1.382(4) ?
C43 H43 . 0.950000 ?
C44 O47 . 1.344(3) ?
C44 C45 . 1.398(4) ?
C45 C46 . 1.374(4) ?
C45 H45 . 0.950000 ?
C46 H46 . 0.950000 ?
O47 C48 . 1.440(4) ?
C48 H48A . 0.980000 ?
C48 H48B . 0.980000 ?
C48 H48C . 0.980000 ?
O49 C50 . 1.272(3) ?
C50 O51 . 1.266(3) ?
C50 C52 . 1.496(4) ?
C52 C57 . 1.386(4) ?
C52 C53 . 1.391(4) ?
C53 C54 . 1.386(4) ?
C53 H53 . 0.950000 ?
C54 C55 . 1.377(5) ?
C54 H54 . 0.950000 ?
C55 C56 . 1.374(5) ?
C55 H55 . 0.950000 ?
C56 C57 . 1.385(4) ?
C56 H56 . 0.950000 ?
C57 H57 . 0.950000 ?
O61 Co61 . 1.8650(17) ?
Co61 N61 . 1.962(2) ?
Co61 O69 . 1.9782(19) ?
N61 C66 . 1.343(4) ?
N61 C62 . 1.343(4) ?
C62 C63 . 1.382(4) ?
C62 H62 . 0.950000 ?
C63 C64 . 1.391(4) ?
C63 H63 . 0.950000 ?
C64 O67 . 1.349(3) ?
C64 C65 . 1.395(4) ?
C65 C66 . 1.372(4) ?
C65 H65 . 0.950000 ?
C66 H66 . 0.950000 ?
O67 C68 . 1.437(4) ?
C68 H68A . 0.980000 ?
C68 H68B . 0.980000 ?
C68 H68C . 0.980000 ?
O69 C70 . 1.275(3) ?
C70 O71 . 1.270(3) ?
C70 C72 . 1.495(4) ?
C72 C77 . 1.384(4) ?
C72 C73 . 1.390(4) ?
C73 C74 . 1.393(4) ?
C73 H73 . 0.950000 ?
C74 C75 . 1.377(4) ?
C74 H74 . 0.950000 ?
C75 C76 . 1.388(5) ?
C75 H75 . 0.950000 ?
C76 C77 . 1.380(4) ?
C76 H76 . 0.950000 ?
C77 H77 . 0.950000 ?
O1_1 H1_1 . 0.9583(10) ?
O1_1 H2_1 . 0.9582(10) ?
O1_2 H1_2 . 0.9585(10) ?
O1_2 H2_2 . 0.9585(10) ?
C1 Cl3 . 1.766(4) ?
C1 Cl2 . 1.785(4) ?
C1 H1A . 0.990000 ?
C1 H1B . 0.990000 ?
O1_3 H1_3 . 0.9584(10) ?
O1_3 H2_3 . 0.9584(10) ?
O1_4 H1_4 . 0.9584(10) ?
O1_4 H2_4 . 0.9584(10) ?
O1_5 H1_5 . 0.9584(10) ?
O1_5 H2_5 . 0.9584(11) ?

loop_
_geom_hbond_atom_site_label_D
_geom_hbond_atom_site_label_H
_geom_hbond_atom_site_label_A
_geom_hbond_site_symmetry_A
_geom_hbond_distance_DH
_geom_hbond_distance_HA
_geom_hbond_distance_DA
_geom_hbond_angle_DHA
_geom_hbond_publ_flag
O1_1 H1_1 O61 . 0.9583(10) 1.775(6) 2.726(3) 171.(3) ?
O1_2 H1_2 O1_1 . 0.9585(10) 2.23(3) 3.030(5) 140.(3) ?
O1_2 H2_2 O1_1 3_656 0.9585(10) 1.809(5) 2.765(4) 176.(3) ?
O1_3^b H1_3^b O1 . 0.9584(10) 1.76(3) 2.692(12) 163.(8) ?
O1_3^b H1_3^b O71 . 0.9584(10) 2.83(7) 3.241(13) 107.(5) ?
O1_5^a H1_5^a O11 . 0.9584(10) 2.165(11) 3.112(13) 169.(4) ?
O1_5^a H2_5^a O49 3_666 0.9584(11) 2.088(14) 3.004(12) 159.(4) ?

loop_
_geom_torsion_atom_site_label_1
_geom_torsion_atom_site_label_2
_geom_torsion_atom_site_label_3
_geom_torsion_atom_site_label_4
_geom_torsion_site_symmetry_1
_geom_torsion_site_symmetry_2
_geom_torsion_site_symmetry_3
_geom_torsion_site_symmetry_4
_geom_torsion
_geom_torsion_publ_flag
Co61 O1 Co1 O41 . . . . -90.12(8) ?
Co41 O1 Co1 O41 . . . . 8.18(8) ?
Co61 O1 Co1 O61 . . . . -7.84(8) ?
Co41 O1 Co1 O61 . . . . 90.47(8) ?
Co61 O1 Co1 O71 . . . . 82.24(8) ?
Co41 O1 Co1 O71 . . . . -179.45(8) ?
Co61 O1 Co1 O9 . . . . 179.28(8) ?
Co41 O1 Co1 O9 . . . . -82.41(8) ?
Co61 O1 Co1 Co41 . . . . -98.30(9) ?
Co41 O1 Co1 Co61 . . . . 98.30(9) ?
Co61 O1 Co1 Co21 . . . . -49.05(6) ?
Co41 O1 Co1 Co21 . . . . 49.25(6) ?
C6 N1 C2 C3 . . . . -0.1(4) ?
Co1 N1 C2 C3 . . . . 175.9(2) ?
N1 C2 C3 C4 . . . . -1.5(4) ?
C2 C3 C4 O7 . . . . -177.6(3) ?
C2 C3 C4 C5 . . . . 2.0(4) ?
O7 C4 C5 C6 . . . . 178.5(3) ?
C3 C4 C5 C6 . . . . -1.1(4) ?
C2 N1 C6 C5 . . . . 1.1(4) ?
Co1 N1 C6 C5 . . . . -174.6(2) ?
C4 C5 C6 N1 . . . . -0.5(5) ?
C5 C4 O7 C8 . . . . 175.2(3) ?
C3 C4 O7 C8 . . . . -5.2(4) ?
Co1 O9 C10 O11 . . . . -9.3(4) ?
Co1 O9 C10 C12 . . . . 169.42(16) ?
O9 C10 O11 Co41 . . . . 5.0(4) ?
C12 C10 O11 Co41 . . . . -173.73(16) ?
O11 C10 C12 C13 . . . . 179.7(2) ?
O9 C10 C12 C13 . . . . 0.9(4) ?
O11 C10 C12 C17 . . . . 4.0(4) ?
O9 C10 C12 C17 . . . . -174.8(2) ?
C17 C12 C13 C14 . . . . 1.4(4) ?
C10 C12 C13 C14 . . . . -174.4(3) ?
C12 C13 C14 C15 . . . . -1.5(5) ?
C13 C14 C15 C16 . . . . 0.3(5) ?
C14 C15 C16 C17 . . . . 1.0(5) ?
C13 C12 C17 C16 . . . . 0.0(4) ?
C10 C12 C17 C16 . . . . 175.7(3) ?
C15 C16 C17 C12 . . . . -1.2(4) ?
Co41 O21 Co21 O61 . . . . -90.69(8) ?
Co61 O21 Co21 O61 . . . . 7.83(8) ?
Co41 O21 Co21 O41 . . . . -8.83(8) ?
Co61 O21 Co21 O41 . . . . 89.69(8) ?
Co41 O21 Co21 O29 . . . . 176.73(8) ?
Co61 O21 Co21 O29 . . . . -84.75(8) ?
Co41 O21 Co21 O51 . . . . 80.11(8) ?
Co61 O21 Co21 O51 . . . . 178.63(8) ?
Co61 O21 Co21 Co41 . . . . 98.52(9) ?
Co41 O21 Co21 Co61 . . . . -98.52(9) ?
Co41 O21 Co21 Co1 . . . . -49.30(6) ?
Co61 O21 Co21 Co1 . . . . 49.22(6) ?
C26 N21 C22 C23 . . . . 0.6(4) ?
Co21 N21 C22 C23 . . . . -180.0(2) ?
N21 C22 C23 C24 . . . . -0.5(5) ?
C22 C23 C24 O27 . . . . 179.5(3) ?
C22 C23 C24 C25 . . . . 0.4(5) ?
O27 C24 C25 C26 . . . . -179.4(3) ?
C23 C24 C25 C26 . . . . -0.4(4) ?
C22 N21 C26 C25 . . . . -0.6(4) ?
Co21 N21 C26 C25 . . . . -180.0(2) ?
C24 C25 C26 N21 . . . . 0.5(4) ?
C25 C24 O27 C28 . . . . -6.6(4) ?
C23 C24 O27 C28 . . . . 174.4(3) ?
Co21 O29 C30 O31 . . . . 1.4(4) ?
Co21 O29 C30 C32 . . . . -177.82(17) ?
O29 C30 O31 Co61 . . . . -8.0(4) ?
C32 C30 O31 Co61 . . . . 171.28(17) ?
O31 C30 C32 C37 . . . . 4.9(4) ?
O29 C30 C32 C37 . . . . -175.7(2) ?
O31 C30 C32 C33 . . . . -173.4(3) ?
O29 C30 C32 C33 . . . . 5.9(4) ?
C37 C32 C33 C34 . . . . -0.9(4) ?
C30 C32 C33 C34 . . . . 177.5(3) ?
C32 C33 C34 C35 . . . . -0.2(5) ?
C33 C34 C35 C36 . . . . 0.8(5) ?
C34 C35 C36 C37 . . . . -0.3(5) ?
C35 C36 C37 C32 . . . . -0.8(5) ?
C33 C32 C37 C36 . . . . 1.3(4) ?
C30 C32 C37 C36 . . . . -177.0(3) ?
O1 Co1 O41 Co41 . . . . -8.29(8) ?
O61 Co1 O41 Co41 . . . . -95.29(8) ?
N1 Co1 O41 Co41 . . . . 170.23(9) ?
O9 Co1 O41 Co41 . . . . 79.76(8) ?
Co61 Co1 O41 Co41 . . . . -51.85(6) ?
Co21 Co1 O41 Co41 . . . . -93.19(9) ?
O1 Co1 O41 Co21 . . . . 84.90(8) ?
O61 Co1 O41 Co21 . . . . -2.10(8) ?
N1 Co1 O41 Co21 . . . . -96.58(9) ?
O9 Co1 O41 Co21 . . . . 172.95(8) ?
Co41 Co1 O41 Co21 . . . . 93.19(9) ?
Co61 Co1 O41 Co21 . . . . 41.34(6) ?
O21 Co21 O41 Co1 . . . . -84.93(8) ?
O61 Co21 O41 Co1 . . . . 2.11(8) ?
O51 Co21 O41 Co1 . . . . -175.91(8) ?
N21 Co21 O41 Co1 . . . . 94.25(9) ?
Co41 Co21 O41 Co1 . . . . -93.78(9) ?
Co61 Co21 O41 Co1 . . . . -41.18(6) ?
O21 Co21 O41 Co41 . . . . 8.86(8) ?
O61 Co21 O41 Co41 . . . . 95.89(8) ?
O51 Co21 O41 Co41 . . . . -82.12(8) ?
N21 Co21 O41 Co41 . . . . -171.97(9) ?
Co61 Co21 O41 Co41 . . . . 52.60(6) ?
Co1 Co21 O41 Co41 . . . . 93.78(9) ?
Co1 O41 Co41 O21 . . . . 89.89(8) ?
Co21 O41 Co41 O21 . . . . -8.85(8) ?
Co1 O41 Co41 O1 . . . . 8.25(8) ?
Co21 O41 Co41 O1 . . . . -90.48(8) ?
Co1 O41 Co41 O11 . . . . -82.72(8) ?
Co21 O41 Co41 O11 . . . . 178.54(8) ?
Co1 O41 Co41 O49 . . . . -176.83(8) ?
Co21 O41 Co41 O49 . . . . 84.43(8) ?
Co21 O41 Co41 Co1 . . . . -98.73(9) ?
Co1 O41 Co41 Co21 . . . . 98.73(9) ?
Co1 O41 Co41 Co61 . . . . 48.92(6) ?
Co21 O41 Co41 Co61 . . . . -49.82(5) ?
Co21 O21 Co41 O41 . . . . 8.88(8) ?
Co61 O21 Co41 O41 . . . . -84.45(8) ?
Co21 O21 Co41 O1 . . . . 95.83(8) ?
Co61 O21 Co41 O1 . . . . 2.50(8) ?
Co21 O21 Co41 O49 . . . . -77.37(8) ?
Co61 O21 Co41 O49 . . . . -170.70(8) ?
Co21 O21 Co41 N41 . . . . -169.29(9) ?
Co61 O21 Co41 N41 . . . . 97.38(9) ?
Co21 O21 Co41 Co1 . . . . 52.07(6) ?
Co61 O21 Co41 Co1 . . . . -41.26(6) ?
Co61 O21 Co41 Co21 . . . . -93.33(9) ?
Co21 O21 Co41 Co61 . . . . 93.33(9) ?
Co61 O1 Co41 O41 . . . . 84.76(8) ?
Co1 O1 Co41 O41 . . . . -8.13(8) ?
Co61 O1 Co41 O21 . . . . -2.52(8) ?
Co1 O1 Co41 O21 . . . . -95.40(8) ?
Co61 O1 Co41 O11 . . . . 173.86(8) ?
Co1 O1 Co41 O11 . . . . 80.97(8) ?
Co61 O1 Co41 N41 . . . . -92.40(9) ?
Co1 O1 Co41 N41 . . . . 174.72(9) ?
Co61 O1 Co41 Co1 . . . . 92.88(9) ?
Co61 O1 Co41 Co21 . . . . 40.88(6) ?
Co1 O1 Co41 Co21 . . . . -52.00(6) ?
Co1 O1 Co41 Co61 . . . . -92.88(9) ?
C46 N41 C42 C43 . . . . 2.2(4) ?
Co41 N41 C42 C43 . . . . -169.8(2) ?
N41 C42 C43 C44 . . . . 0.7(4) ?
C42 C43 C44 O47 . . . . 175.6(3) ?
C42 C43 C44 C45 . . . . -3.4(4) ?
O47 C44 C45 C46 . . . . -175.8(3) ?
C43 C44 C45 C46 . . . . 3.3(5) ?
C42 N41 C46 C45 . . . . -2.4(4) ?
Co41 N41 C46 C45 . . . . 169.4(2) ?
C44 C45 C46 N41 . . . . -0.4(5) ?
C43 C44 O47 C48 . . . . -1.8(4) ?
C45 C44 O47 C48 . . . . 177.2(3) ?
Co41 O49 C50 O51 . . . . -6.7(4) ?
Co41 O49 C50 C52 . . . . 175.50(16) ?
O49 C50 O51 Co21 . . . . 11.6(4) ?
C52 C50 O51 Co21 . . . . -170.61(16) ?
O51 C50 C52 C57 . . . . -5.4(4) ?
O49 C50 C52 C57 . . . . 172.7(3) ?
O51 C50 C52 C53 . . . . 176.5(2) ?
O49 C50 C52 C53 . . . . -5.5(4) ?
C57 C52 C53 C54 . . . . -2.5(4) ?
C50 C52 C53 C54 . . . . 175.6(3) ?
C52 C53 C54 C55 . . . . 1.7(5) ?
C53 C54 C55 C56 . . . . 0.3(6) ?
C54 C55 C56 C57 . . . . -1.3(6) ?
C55 C56 C57 C52 . . . . 0.4(6) ?
C53 C52 C57 C56 . . . . 1.5(5) ?
C50 C52 C57 C56 . . . . -176.6(3) ?
O21 Co21 O61 Co61 . . . . -7.87(8) ?
O41 Co21 O61 Co61 . . . . -94.84(8) ?
O29 Co21 O61 Co61 . . . . 79.08(8) ?
N21 Co21 O61 Co61 . . . . 169.72(9) ?
Co41 Co21 O61 Co61 . . . . -51.58(6) ?
Co1 Co21 O61 Co61 . . . . -92.76(9) ?
O21 Co21 O61 Co1 . . . . 84.90(8) ?
O41 Co21 O61 Co1 . . . . -2.07(7) ?
O29 Co21 O61 Co1 . . . . 171.84(8) ?
N21 Co21 O61 Co1 . . . . -97.52(9) ?
Co41 Co21 O61 Co1 . . . . 41.18(6) ?
Co61 Co21 O61 Co1 . . . . 92.76(9) ?
O41 Co1 O61 Co61 . . . . 95.45(8) ?
O1 Co1 O61 Co61 . . . . 7.82(8) ?
N1 Co1 O61 Co61 . . . . -174.45(9) ?
O71 Co1 O61 Co61 . . . . -82.06(8) ?
Co41 Co1 O61 Co61 . . . . 52.13(6) ?
Co21 Co1 O61 Co61 . . . . 93.35(9) ?
O41 Co1 O61 Co21 . . . . 2.10(8) ?
O1 Co1 O61 Co21 . . . . -85.53(8) ?
N1 Co1 O61 Co21 . . . . 92.20(9) ?
O71 Co1 O61 Co21 . . . . -175.41(8) ?
Co41 Co1 O61 Co21 . . . . -41.22(6) ?
Co61 Co1 O61 Co21 . . . . -93.35(9) ?
Co1 O1 Co61 O61 . . . . 7.88(8) ?
Co41 O1 Co61 O61 . . . . -84.28(8) ?
Co1 O1 Co61 O21 . . . . 94.67(8) ?
Co41 O1 Co61 O21 . . . . 2.51(8) ?
Co1 O1 Co61 N61 . . . . -168.88(9) ?
Co41 O1 Co61 N61 . . . . 98.96(9) ?
Co1 O1 Co61 O69 . . . . -78.70(8) ?
Co41 O1 Co61 O69 . . . . -170.86(8) ?
Co41 O1 Co61 Co1 . . . . -92.16(8) ?
Co1 O1 Co61 Co21 . . . . 51.48(6) ?
Co41 O1 Co61 Co21 . . . . -40.68(6) ?
Co1 O1 Co61 Co41 . . . . 92.16(8) ?
Co21 O61 Co61 O1 . . . . 89.83(8) ?
Co1 O61 Co61 O1 . . . . -7.86(8) ?
Co21 O61 Co61 O21 . . . . 7.83(8) ?
Co1 O61 Co61 O21 . . . . -89.86(8) ?
Co21 O61 Co61 O31 . . . . -81.64(8) ?
Co1 O61 Co61 O31 . . . . -179.33(8) ?
Co21 O61 Co61 O69 . . . . -178.88(8) ?
Co1 O61 Co61 O69 . . . . 83.44(8) ?
Co21 O61 Co61 Co1 . . . . 97.69(9) ?
Co1 O61 Co61 Co21 . . . . -97.69(9) ?
Co21 O61 Co61 Co41 . . . . 48.63(6) ?
Co1 O61 Co61 Co41 . . . . -49.06(6) ?
Co21 O21 Co61 O1 . . . . -95.66(8) ?
Co41 O21 Co61 O1 . . . . -2.53(8) ?
Co21 O21 Co61 O61 . . . . -7.85(8) ?
Co41 O21 Co61 O61 . . . . 85.28(8) ?
Co21 O21 Co61 N61 . . . . 171.89(9) ?
Co41 O21 Co61 N61 . . . . -94.98(9) ?
Co21 O21 Co61 O31 . . . . 80.56(8) ?
Co41 O21 Co61 O31 . . . . 173.69(8) ?
Co21 O21 Co61 Co1 . . . . -51.91(6) ?
Co41 O21 Co61 Co1 . . . . 41.22(6) ?
Co41 O21 Co61 Co21 . . . . 93.13(9) ?
Co21 O21 Co61 Co41 . . . . -93.13(9) ?
C66 N61 C62 C63 . . . . -1.7(4) ?
Co61 N61 C62 C63 . . . . 173.6(2) ?
N61 C62 C63 C64 . . . . 0.1(5) ?
C62 C63 C64 O67 . . . . -178.0(3) ?
C62 C63 C64 C65 . . . . 1.4(4) ?
O67 C64 C65 C66 . . . . 178.2(3) ?
C63 C64 C65 C66 . . . . -1.2(4) ?
C62 N61 C66 C65 . . . . 1.9(4) ?
Co61 N61 C66 C65 . . . . -173.4(2) ?
C64 C65 C66 N61 . . . . -0.4(4) ?
C63 C64 O67 C68 . . . . 0.1(5) ?
C65 C64 O67 C68 . . . . -179.3(3) ?
Co61 O69 C70 O71 . . . . -0.9(4) ?
Co61 O69 C70 C72 . . . . 179.77(18) ?
O69 C70 O71 Co1 . . . . 5.7(4) ?
C72 C70 O71 Co1 . . . . -174.98(17) ?
O71 C70 C72 C77 . . . . 3.4(4) ?
O69 C70 C72 C77 . . . . -177.2(3) ?
O71 C70 C72 C73 . . . . -175.7(3) ?
O69 C70 C72 C73 . . . . 3.7(4) ?
C77 C72 C73 C74 . . . . 0.0(4) ?
C70 C72 C73 C74 . . . . 179.1(3) ?
C72 C73 C74 C75 . . . . 0.4(5) ?
C73 C74 C75 C76 . . . . -0.5(5) ?
C74 C75 C76 C77 . . . . 0.4(5) ?
C75 C76 C77 C72 . . . . 0.0(5) ?
C73 C72 C77 C76 . . . . -0.1(5) ?
C70 C72 C77 C76 . . . . -179.3(3) ?
